data_4030771
loop_
_publ_author_name
'Yamajala, K. Durga Bhaskar'
'Patil, Mahendra'
'Banerjee, Shaibal'

_publ_section_title
;
 Pd-catalyzed regioselective arylation on the C-5 position of N-aryl
 1,2,3-triazoles.
;
_journal_issue 6
_journal_name_full 'The Journal of organic chemistry'
_journal_page_first 3003
_journal_page_last 3011
_journal_paper_doi 10.1021/jo5026145
_journal_volume 80
_journal_year 2015
_chemical_formula_moiety 'C15 H9 F3 N4 O2'
_chemical_formula_sum 'C15 H9 F3 N4 O2'
_chemical_formula_weight 334.26
_chemical_name_systematic
; 
 ? 
;
_space_group_IT_number 15
_symmetry_cell_setting monoclinic
_symmetry_space_group_name_Hall '-C 2yc'
_symmetry_space_group_name_H-M 'C 1 2/c 1'
_atom_sites_solution_hydrogens geom
_atom_sites_solution_primary direct
_atom_sites_solution_secondary difmap
_audit_creation_method SHELXL-97
_cell_angle_alpha 90.00
_cell_angle_beta 117.091(4)
_cell_angle_gamma 90.00
_cell_formula_units_Z 8
_cell_length_a 25.7647(19)
_cell_length_b 7.9823(5)
_cell_length_c 15.4643(10)
_cell_measurement_reflns_used 4622
_cell_measurement_temperature 100(2)
_cell_measurement_theta_max 24.2
_cell_measurement_theta_min 2.67
_cell_volume 2831.5(3)
_computing_cell_refinement 'SAINT (APEX2, Bruker, 2006)'
_computing_data_collection 'APEX2 (Bruker, 2006)'
_computing_data_reduction 'SAINT (APEX2, Bruker, 2006)'
_computing_molecular_graphics 'Bruker SHELXTL'
_computing_publication_material 'Bruker SHELXTL'
_computing_structure_refinement 'SHELXL-97 (Sheldrick, 2008)'
_computing_structure_solution 'SHELXS-97 (Sheldrick, 2008)'
_diffrn_ambient_temperature 100(2)
_diffrn_measured_fraction_theta_full 1.000
_diffrn_measured_fraction_theta_max 1.000
_diffrn_radiation_monochromator graphite
_diffrn_radiation_source 'fine-focus sealed tube'
_diffrn_radiation_type MoK\a
_diffrn_radiation_wavelength 0.71073
_diffrn_reflns_av_R_equivalents 0.0561
_diffrn_reflns_av_sigmaI/netI 0.0351
_diffrn_reflns_limit_h_max 30
_diffrn_reflns_limit_h_min -30
_diffrn_reflns_limit_k_max 9
_diffrn_reflns_limit_k_min -9
_diffrn_reflns_limit_l_max 18
_diffrn_reflns_limit_l_min -18
_diffrn_reflns_number 16831
_diffrn_reflns_theta_full 25.00
_diffrn_reflns_theta_max 25.00
_diffrn_reflns_theta_min 2.67
_exptl_absorpt_coefficient_mu 0.134
_exptl_absorpt_correction_T_max 0.9827
_exptl_absorpt_correction_T_min 0.9457
_exptl_absorpt_correction_type multi-scan
_exptl_absorpt_process_details 'SADABS (Bruker, 2006)'
_exptl_crystal_colour 'light brown'
_exptl_crystal_density_diffrn 1.568
_exptl_crystal_density_method 'not measured'
_exptl_crystal_description plate
_exptl_crystal_F_000 1360
_exptl_crystal_size_max 0.42
_exptl_crystal_size_mid 0.35
_exptl_crystal_size_min 0.13
_refine_diff_density_max 0.230
_refine_diff_density_min -0.236
_refine_diff_density_rms 0.053
_refine_ls_extinction_method none
_refine_ls_goodness_of_fit_ref 1.076
_refine_ls_hydrogen_treatment constr
_refine_ls_matrix_type full
_refine_ls_number_parameters 217
_refine_ls_number_reflns 2498
_refine_ls_number_restraints 0
_refine_ls_restrained_S_all 1.076
_refine_ls_R_factor_all 0.0690
_refine_ls_R_factor_gt 0.0449
_refine_ls_shift/su_max 0.000
_refine_ls_shift/su_mean 0.000
_refine_ls_structure_factor_coef Fsqd
_refine_ls_weighting_details 'calc w=1/[\s^2^(Fo^2^)+(0.1000P)^2^+0.0000P] where P=(Fo^2^+2Fc^2^)/3'
_refine_ls_weighting_scheme calc
_refine_ls_wR_factor_gt 0.1328
_refine_ls_wR_factor_ref 0.1520
_reflns_number_gt 1812
_reflns_number_total 2498
_reflns_threshold_expression >2sigma(I)
_cod_data_source_file jo5026145_si_001.cif
_cod_data_source_block trya1_a_a
_cod_depositor_comments
;
The following automatic conversions were performed:

'_symmetry_cell_setting' value 'Monoclinic' changed to 'monoclinic'
according to
/usr/data/users/saulius/crontab/automatic-downloads/rss-feeds/ACS/lib/dictionaries/cif_core.dic
dictionary named 'cif_core.dic' version 2.4.2 from 2011-04-26.

Automatic conversion script
Id: cif_fix_values 3086 2015-02-26 13:12:21Z robertas 

 Adding full bibliography for 4030771.cif.
;
_cod_original_sg_symbol_H-M C2/c
_cod_database_code 4030771

loop_
_symmetry_equiv_pos_as_xyz
'x, y, z'
'-x, y, -z+1/2'
'x+1/2, y+1/2, z'
'-x+1/2, y+1/2, -z+1/2'
'-x, -y, -z'
'x, -y, z-1/2'
'-x+1/2, -y+1/2, -z'
'x+1/2, -y+1/2, z-1/2'

loop_
_atom_site_label
_atom_site_type_symbol
_atom_site_fract_x
_atom_site_fract_y
_atom_site_fract_z
_atom_site_U_iso_or_equiv
_atom_site_adp_type
_atom_site_occupancy
_atom_site_symmetry_multiplicity
_atom_site_calc_flag
_atom_site_refinement_flags
F1 F -0.06016(8) 1.4388(2) 0.75206(13) 0.0928(6) Uani 1 1 d .
F2 F -0.06949(10) 1.4437(2) 0.88177(17) 0.1146(7) Uani 1 1 d .
F3 F 0.00772(9) 1.53538(18) 0.88072(16) 0.1047(7) Uani 1 1 d .
O1 O 0.19289(10) 0.3732(3) 0.82036(15) 0.0918(7) Uani 1 1 d .
O2 O 0.18238(10) 0.2164(2) 0.92331(15) 0.0825(6) Uani 1 1 d .
N1 N 0.18611(9) 0.3544(2) 0.89210(15) 0.0553(5) Uani 1 1 d .
N2 N 0.12475(7) 1.04652(19) 1.06465(12) 0.0400(4) Uani 1 1 d .
N3 N 0.13723(8) 1.1599(2) 1.13762(14) 0.0512(5) Uani 1 1 d .
N4 N 0.18449(9) 1.1090(3) 1.21243(14) 0.0593(5) Uani 1 1 d .
C1 C 0.16931(8) 0.7782(2) 1.03905(14) 0.0375(5) Uani 1 1 d .
C2 C 0.17985(9) 0.6206(3) 1.08258(15) 0.0429(5) Uani 1 1 d .
H2 H 0.1828 0.6084 1.1458 0.051 Uiso 1 1 calc R
C3 C 0.18599(9) 0.4824(3) 1.03475(16) 0.0443(5) Uani 1 1 d .
H3 H 0.1931 0.3748 1.0641 0.053 Uiso 1 1 calc R
C4 C 0.18166(8) 0.5038(2) 0.94344(15) 0.0397(5) Uani 1 1 d .
C5 C 0.17274(9) 0.6577(3) 0.89941(15) 0.0436(5) Uani 1 1 d .
H5 H 0.1710 0.6693 0.8370 0.052 Uiso 1 1 calc R
C6 C 0.16633(9) 0.7951(3) 0.94769(15) 0.0436(5) Uani 1 1 d .
H6 H 0.1598 0.9024 0.9181 0.052 Uiso 1 1 calc R
C7 C 0.16511(9) 0.9210(3) 1.09557(15) 0.0421(5) Uani 1 1 d .
C8 C 0.20167(11) 0.9637(3) 1.18933(17) 0.0561(6) Uani 1 1 d .
H8 H 0.2345 0.9000 1.2322 0.067 Uiso 1 1 calc R
C9 C 0.07077(9) 1.0645(2) 0.97918(15) 0.0388(5) Uani 1 1 d .
C10 C 0.04888(9) 1.2242(3) 0.95067(15) 0.0428(5) Uani 1 1 d .
H10 H 0.0712 1.3193 0.9841 0.051 Uiso 1 1 calc R
C11 C -0.00553(10) 1.2440(3) 0.87337(16) 0.0449(5) Uani 1 1 d .
C12 C -0.03795(10) 1.1065(3) 0.82342(17) 0.0509(6) Uani 1 1 d .
H12 H -0.0756 1.1211 0.7703 0.061 Uiso 1 1 calc R
C13 C -0.01516(10) 0.9479(3) 0.85148(18) 0.0507(6) Uani 1 1 d .
H13 H -0.0368 0.8532 0.8162 0.061 Uiso 1 1 calc R
C14 C 0.03859(9) 0.9257(3) 0.93017(16) 0.0434(5) Uani 1 1 d .
H14 H 0.0535 0.8160 0.9507 0.052 Uiso 1 1 calc R
C15 C -0.03149(12) 1.4147(3) 0.8472(2) 0.0651(7) Uani 1 1 d .

loop_
_atom_site_aniso_label
_atom_site_aniso_U_11
_atom_site_aniso_U_22
_atom_site_aniso_U_33
_atom_site_aniso_U_23
_atom_site_aniso_U_13
_atom_site_aniso_U_12
F1 0.0924(13) 0.0779(12) 0.0815(13) 0.0272(9) 0.0163(10) 0.0273(9)
F2 0.1270(16) 0.0960(15) 0.1484(19) 0.0161(12) 0.0868(16) 0.0568(12)
F3 0.0990(13) 0.0368(9) 0.1339(17) 0.0061(9) 0.0145(12) 0.0054(8)
O1 0.146(2) 0.0757(13) 0.0903(15) -0.0145(11) 0.0852(15) 0.0061(13)
O2 0.1230(18) 0.0360(10) 0.0999(15) -0.0047(10) 0.0607(14) -0.0007(10)
N1 0.0620(13) 0.0459(12) 0.0625(13) -0.0086(9) 0.0322(11) 0.0008(9)
N2 0.0444(10) 0.0334(9) 0.0403(10) -0.0063(7) 0.0178(8) -0.0018(7)
N3 0.0590(12) 0.0421(10) 0.0500(11) -0.0141(9) 0.0227(10) -0.0042(9)
N4 0.0623(13) 0.0563(12) 0.0465(12) -0.0135(10) 0.0137(11) -0.0014(10)
C1 0.0345(11) 0.0371(11) 0.0373(11) 0.0006(9) 0.0132(9) 0.0011(8)
C2 0.0475(12) 0.0441(12) 0.0366(11) 0.0048(9) 0.0188(10) 0.0059(10)
C3 0.0491(12) 0.0357(11) 0.0473(13) 0.0084(9) 0.0210(11) 0.0050(9)
C4 0.0369(11) 0.0357(11) 0.0466(13) -0.0027(9) 0.0191(10) 0.0015(9)
C5 0.0522(13) 0.0426(12) 0.0403(12) 0.0009(9) 0.0247(10) -0.0024(10)
C6 0.0482(12) 0.0365(11) 0.0438(13) 0.0086(9) 0.0189(11) 0.0013(9)
C7 0.0448(12) 0.0359(11) 0.0412(12) -0.0005(9) 0.0157(10) -0.0001(9)
C8 0.0567(15) 0.0523(15) 0.0456(14) -0.0068(11) 0.0113(12) 0.0024(11)
C9 0.0414(12) 0.0351(11) 0.0405(12) -0.0021(9) 0.0193(10) -0.0010(9)
C10 0.0463(12) 0.0347(11) 0.0492(13) -0.0026(9) 0.0235(11) -0.0009(9)
C11 0.0465(12) 0.0397(12) 0.0508(13) 0.0043(10) 0.0243(11) 0.0067(10)
C12 0.0430(12) 0.0542(14) 0.0495(14) 0.0014(11) 0.0158(11) 0.0024(11)
C13 0.0489(13) 0.0428(13) 0.0576(15) -0.0089(10) 0.0218(12) -0.0084(10)
C14 0.0449(12) 0.0352(11) 0.0491(13) -0.0014(9) 0.0206(11) -0.0018(9)
C15 0.0653(16) 0.0517(15) 0.0698(18) 0.0057(13) 0.0233(15) 0.0156(13)

loop_
_atom_type_symbol
_atom_type_description
_atom_type_scat_dispersion_real
_atom_type_scat_dispersion_imag
_atom_type_scat_source
C C 0.0033 0.0016 'International Tables Vol C Tables 4.2.6.8 and 6.1.1.4'
H H 0.0000 0.0000 'International Tables Vol C Tables 4.2.6.8 and 6.1.1.4'
N N 0.0061 0.0033 'International Tables Vol C Tables 4.2.6.8 and 6.1.1.4'
O O 0.0106 0.0060 'International Tables Vol C Tables 4.2.6.8 and 6.1.1.4'
F F 0.0171 0.0103 'International Tables Vol C Tables 4.2.6.8 and 6.1.1.4'

loop_
_geom_angle_atom_site_label_1
_geom_angle_atom_site_label_2
_geom_angle_atom_site_label_3
_geom_angle
O1 N1 O2 122.9(2)
O1 N1 C4 118.42(19)
O2 N1 C4 118.64(19)
C7 N2 N3 110.01(17)
C7 N2 C9 131.74(16)
N3 N2 C9 117.58(16)
N4 N3 N2 107.43(17)
N3 N4 C8 108.65(18)
C6 C1 C2 119.23(18)
C6 C1 C7 123.06(18)
C2 C1 C7 117.61(17)
C3 C2 C1 120.55(19)
C3 C2 H2 119.7
C1 C2 H2 119.7
C4 C3 C2 118.48(18)
C4 C3 H3 120.8
C2 C3 H3 120.8
C5 C4 C3 122.51(18)
C5 C4 N1 119.75(18)
C3 C4 N1 117.74(18)
C4 C5 C6 118.54(19)
C4 C5 H5 120.7
C6 C5 H5 120.7
C5 C6 C1 120.66(19)
C5 C6 H6 119.7
C1 C6 H6 119.7
N2 C7 C8 103.65(18)
N2 C7 C1 127.73(18)
C8 C7 C1 128.6(2)
N4 C8 C7 110.2(2)
N4 C8 H8 124.9
C7 C8 H8 124.9
C10 C9 C14 120.5(2)
C10 C9 N2 118.24(17)
C14 C9 N2 121.03(18)
C11 C10 C9 119.29(19)
C11 C10 H10 120.4
C9 C10 H10 120.4
C10 C11 C12 120.8(2)
C10 C11 C15 119.6(2)
C12 C11 C15 119.5(2)
C13 C12 C11 119.4(2)
C13 C12 H12 120.3
C11 C12 H12 120.3
C14 C13 C12 120.6(2)
C14 C13 H13 119.7
C12 C13 H13 119.7
C13 C14 C9 119.4(2)
C13 C14 H14 120.3
C9 C14 H14 120.3
F3 C15 F1 105.7(2)
F3 C15 F2 106.7(2)
F1 C15 F2 106.3(2)
F3 C15 C11 113.1(2)
F1 C15 C11 112.9(2)
F2 C15 C11 111.7(2)

loop_
_geom_bond_atom_site_label_1
_geom_bond_atom_site_label_2
_geom_bond_distance
F1 C15 1.325(3)
F2 C15 1.333(3)
F3 C15 1.319(3)
O1 N1 1.208(3)
O2 N1 1.224(2)
N1 C4 1.466(3)
N2 C7 1.364(3)
N2 N3 1.366(2)
N2 C9 1.424(3)
N3 N4 1.305(3)
N4 C8 1.347(3)
C1 C6 1.386(3)
C1 C2 1.394(3)
C1 C7 1.470(3)
C2 C3 1.376(3)
C2 H2 0.9500
C3 C4 1.375(3)
C3 H3 0.9500
C4 C5 1.372(3)
C5 C6 1.378(3)
C5 H5 0.9500
C6 H6 0.9500
C7 C8 1.365(3)
C8 H8 0.9500
C9 C10 1.382(3)
C9 C14 1.385(3)
C10 C11 1.376(3)
C10 H10 0.9500
C11 C12 1.382(3)
C11 C15 1.491(3)
C12 C13 1.380(3)
C12 H12 0.9500
C13 C14 1.377(3)
C13 H13 0.9500
C14 H14 0.9500

loop_
_geom_torsion_atom_site_label_1
_geom_torsion_atom_site_label_2
_geom_torsion_atom_site_label_3
_geom_torsion_atom_site_label_4
_geom_torsion
C7 N2 N3 N4 0.7(2)
C9 N2 N3 N4 172.36(16)
N2 N3 N4 C8 -1.3(2)
C6 C1 C2 C3 -1.4(3)
C7 C1 C2 C3 -178.08(18)
C1 C2 C3 C4 0.2(3)
C2 C3 C4 C5 1.4(3)
C2 C3 C4 N1 -177.74(18)
O1 N1 C4 C5 13.9(3)
O2 N1 C4 C5 -165.6(2)
O1 N1 C4 C3 -166.9(2)
O2 N1 C4 C3 13.6(3)
C3 C4 C5 C6 -1.8(3)
N1 C4 C5 C6 177.36(17)
C4 C5 C6 C1 0.5(3)
C2 C1 C6 C5 1.0(3)
C7 C1 C6 C5 177.51(18)
N3 N2 C7 C8 0.2(2)
C9 N2 C7 C8 -169.89(19)
N3 N2 C7 C1 -177.20(19)
C9 N2 C7 C1 12.7(3)
C6 C1 C7 N2 48.1(3)
C2 C1 C7 N2 -135.3(2)
C6 C1 C7 C8 -128.7(3)
C2 C1 C7 C8 47.9(3)
N3 N4 C8 C7 1.5(3)
N2 C7 C8 N4 -1.1(3)
C1 C7 C8 N4 176.4(2)
C7 N2 C9 C10 -157.94(19)
N3 N2 C9 C10 32.5(2)
C7 N2 C9 C14 27.2(3)
N3 N2 C9 C14 -142.30(19)
C14 C9 C10 C11 0.5(3)
N2 C9 C10 C11 -174.35(17)
C9 C10 C11 C12 -0.9(3)
C9 C10 C11 C15 175.1(2)
C10 C11 C12 C13 -0.3(3)
C15 C11 C12 C13 -176.3(2)
C11 C12 C13 C14 1.9(3)
C12 C13 C14 C9 -2.3(3)
C10 C9 C14 C13 1.1(3)
N2 C9 C14 C13 175.80(18)
C10 C11 C15 F3 20.9(3)
C12 C11 C15 F3 -163.1(2)
C10 C11 C15 F1 140.9(2)
C12 C11 C15 F1 -43.1(3)
C10 C11 C15 F2 -99.4(3)
C12 C11 C15 F2 76.6(3)
